data_1505021
loop_
_publ_author_name
'Guddneppanavar, Rajsekhar'
'Choudhury, Jayati Roy'
'Kheradi, Alexander R.'
'Steen, Bartlett D.'
'Saluta, Gilda'
'Kucera, Gregory L.'
'Day, Cynthia S.'
'Bierbach, Ulrich'

_publ_section_title
;
 Effect of the diamine nonleaving group in platinum-acridinylthiourea
 conjugates on DNA damage and cytotoxicity.
;
_journal_issue 9
_journal_name_full 'Journal of medicinal chemistry'
_journal_page_first 2259
_journal_page_last 2263
_journal_paper_doi 10.1021/jm0614376
_journal_volume 50
_journal_year 2007
_chemical_formula_sum 'C21 H33 Cl N8 O7 Pt S'
_chemical_formula_weight 772.15
_chemical_name_systematic
; 
 ? 
;
_space_group_IT_number 2
_symmetry_cell_setting triclinic
_symmetry_space_group_name_Hall '-P 1'
_symmetry_space_group_name_H-M 'P -1'
_atom_sites_solution_hydrogens geom
_atom_sites_solution_primary direct
_atom_sites_solution_secondary difmap
_audit_creation_method SHELXTL
_cell_angle_alpha 90.642(2)
_cell_angle_beta 99.622(2)
_cell_angle_gamma 113.788(2)
_cell_formula_units_Z 2
_cell_length_a 10.6463(15)
_cell_length_b 10.9812(15)
_cell_length_c 13.1259(18)
_cell_measurement_reflns_used 6025
_cell_measurement_temperature 193(2)
_cell_measurement_theta_max 29.426
_cell_measurement_theta_min 3.893
_cell_volume 1379.1(3)
_computing_cell_refinement 'Bruker SMART'
_computing_data_collection 'Bruker SMART'
_computing_data_reduction 'Bruker SAINT'
_computing_molecular_graphics 'Bruker SHELXTL'
_computing_publication_material 'Bruker SHELXTL'
_computing_structure_refinement 'Bruker SHELXTL'
_computing_structure_solution 'Bruker SHELXTL'
_diffrn_ambient_temperature 193(2)
_diffrn_measured_fraction_theta_full 0.957
_diffrn_measured_fraction_theta_max 0.957
_diffrn_measurement_device_type 'Bruker APEX CCD area detector'
_diffrn_measurement_method 'phi and omega scans'
_diffrn_radiation_monochromator graphite
_diffrn_radiation_source 'fine-focus sealed tube'
_diffrn_radiation_type MoK\a
_diffrn_radiation_wavelength 0.71073
_diffrn_reflns_av_R_equivalents 0.0269
_diffrn_reflns_av_sigmaI/netI 0.0450
_diffrn_reflns_limit_h_max 14
_diffrn_reflns_limit_h_min -14
_diffrn_reflns_limit_k_max 15
_diffrn_reflns_limit_k_min -15
_diffrn_reflns_limit_l_max 18
_diffrn_reflns_limit_l_min -18
_diffrn_reflns_number 14408
_diffrn_reflns_theta_full 30.06
_diffrn_reflns_theta_max 30.06
_diffrn_reflns_theta_min 3.89
_diffrn_standards_decay_% 0
_exptl_absorpt_coefficient_mu 5.316
_exptl_absorpt_correction_T_max 0.8568
_exptl_absorpt_correction_T_min 0.3500
_exptl_absorpt_correction_type multi-scan
_exptl_absorpt_process_details
; 
 Data were corrected for absorption effects using the 
 multi-scan technique (SADABS).  Ratio of minimum
 to maximum apparent transmission:  0.608744
;
_exptl_crystal_colour yellow
_exptl_crystal_density_diffrn 1.859
_exptl_crystal_density_method 'not measured'
_exptl_crystal_description irregular
_exptl_crystal_F_000 764
_exptl_crystal_size_max 0.25
_exptl_crystal_size_mid 0.17
_exptl_crystal_size_min 0.03
_refine_diff_density_max 1.828
_refine_diff_density_min -0.812
_refine_diff_density_rms 0.142
_refine_ls_extinction_method none
_refine_ls_goodness_of_fit_ref 1.033
_refine_ls_hydrogen_treatment mixed
_refine_ls_matrix_type full
_refine_ls_number_parameters 357
_refine_ls_number_reflns 7741
_refine_ls_number_restraints 1
_refine_ls_restrained_S_all 1.033
_refine_ls_R_factor_all 0.0383
_refine_ls_R_factor_gt 0.0344
_refine_ls_shift/su_max 0.001
_refine_ls_shift/su_mean 0.000
_refine_ls_structure_factor_coef Fsqd
_refine_ls_weighting_details 'calc w=1/[\s^2^(Fo^2^)+(0.0476P)^2^+0.0355P] where P=(Fo^2^+2Fc^2^)/3'
_refine_ls_weighting_scheme calc
_refine_ls_wR_factor_gt 0.0826
_refine_ls_wR_factor_ref 0.0849
_reflns_number_gt 7088
_reflns_number_total 7741
_reflns_threshold_expression >2sigma(I)
_cod_data_source_file jm0614376si20070212_073432.cif
_cod_data_source_block Compound3_a70k
_cod_depositor_comments
;
The following automatic conversions were performed:

'_symmetry_cell_setting' value 'Triclinic' changed to 'triclinic'
according to /home/saulius/struct/CIF-dictionaries/cif_core.dic
dictionary named 'cif_core.dic' version 2.4.1 from
2010-06-29.

'_exptl_absorpt_correction_type' value 'Multi-scan'
changed to 'multi-scan' according to
/home/saulius/struct/CIF-dictionaries/cif_core.dic dictionary named
'cif_core.dic' version 2.4.1 from 2010-06-29.

Automatic conversion script
Id: cif_fix_values 1715 2011-07-08 13:25:40Z adriana 
;
_cod_original_sg_symbol_H-M P-1
_cod_database_code 1505021

loop_
_symmetry_equiv_pos_as_xyz
'x, y, z'
'-x, -y, -z'

loop_
_atom_site_label
_atom_site_type_symbol
_atom_site_fract_x
_atom_site_fract_y
_atom_site_fract_z
_atom_site_U_iso_or_equiv
_atom_site_adp_type
_atom_site_occupancy
_atom_site_symmetry_multiplicity
_atom_site_calc_flag
_atom_site_refinement_flags
Pt1 Pt 0.065884(13) -0.116673(13) 0.338387(9) 0.02632(5) Uani 1 1 d .
Cl1 Cl -0.07452(11) -0.00904(12) 0.36172(7) 0.0382(2) Uani 1 1 d .
S1 S 0.14754(10) 0.01115(10) 0.20716(7) 0.03221(19) Uani 1 1 d .
N1 N 0.2945(4) 0.2213(4) 0.3484(3) 0.0458(9) Uani 1 1 d .
H1N H 0.3100 0.3010 0.3753 0.055 Uiso 1 1 calc R
N2 N 0.1573(3) 0.2580(4) 0.2105(3) 0.0428(9) Uani 1 1 d .
N3 N -0.2017(3) 0.1762(3) 0.0582(2) 0.0306(6) Uani 1 1 d .
H3N H -0.2099 0.2502 0.0411 0.037 Uiso 1 1 calc R
N4 N -0.4944(3) -0.1426(3) -0.1420(2) 0.0308(6) Uani 1 1 d .
H4N H -0.5603 -0.2095 -0.1834 0.037 Uiso 1 1 calc R
C1 C 0.2033(4) 0.1750(4) 0.2609(3) 0.0356(8) Uani 1 1 d .
C2 C 0.0441(4) 0.2152(4) 0.1194(3) 0.0386(9) Uani 1 1 d .
H2A H 0.0351 0.1299 0.0861 0.046 Uiso 1 1 calc R
H2B H 0.0672 0.2830 0.0684 0.046 Uiso 1 1 calc R
C3 C -0.0932(4) 0.1968(4) 0.1495(3) 0.0302(7) Uani 1 1 d .
H3A H -0.1241 0.1188 0.1909 0.036 Uiso 1 1 calc R
H3B H -0.0796 0.2767 0.1932 0.036 Uiso 1 1 calc R
C4 C -0.2900(4) 0.0699(3) -0.0042(3) 0.0258(7) Uani 1 1 d .
C5 C -0.3806(4) 0.0922(4) -0.0911(3) 0.0262(7) Uani 1 1 d .
C6 C -0.3737(4) 0.2215(4) -0.1128(3) 0.0326(8) Uani 1 1 d .
H6A H -0.3068 0.2974 -0.0692 0.039 Uiso 1 1 calc R
C7 C -0.4610(4) 0.2390(4) -0.1948(3) 0.0368(8) Uani 1 1 d .
H7A H -0.4545 0.3261 -0.2076 0.044 Uiso 1 1 calc R
C8 C -0.5602(4) 0.1277(4) -0.2598(3) 0.0366(8) Uani 1 1 d .
H8A H -0.6206 0.1401 -0.3167 0.044 Uiso 1 1 calc R
C9 C -0.5706(4) 0.0021(4) -0.2422(3) 0.0351(8) Uani 1 1 d .
H9A H -0.6374 -0.0725 -0.2871 0.042 Uiso 1 1 calc R
C10 C -0.4816(4) -0.0168(4) -0.1570(3) 0.0284(7) Uani 1 1 d .
C11 C -0.4086(4) -0.1693(4) -0.0648(3) 0.0281(7) Uani 1 1 d .
C12 C -0.4252(4) -0.3030(4) -0.0593(3) 0.0372(9) Uani 1 1 d .
H12A H -0.4954 -0.3707 -0.1081 0.045 Uiso 1 1 calc R
C13 C -0.3423(5) -0.3357(4) 0.0148(4) 0.0393(9) Uani 1 1 d .
H13A H -0.3539 -0.4260 0.0175 0.047 Uiso 1 1 calc R
C14 C -0.2394(4) -0.2365(4) 0.0873(3) 0.0372(9) Uani 1 1 d .
H14A H -0.1818 -0.2595 0.1398 0.045 Uiso 1 1 calc R
C15 C -0.2220(4) -0.1060(4) 0.0827(3) 0.0325(8) Uani 1 1 d .
H15A H -0.1511 -0.0399 0.1322 0.039 Uiso 1 1 calc R
C16 C -0.3055(4) -0.0664(3) 0.0070(3) 0.0268(7) Uani 1 1 d .
C17 C 0.3720(5) 0.1513(5) 0.4042(4) 0.0521(12) Uani 1 1 d .
H17A H 0.4600 0.2165 0.4450 0.078 Uiso 1 1 calc R
H17B H 0.3919 0.0975 0.3544 0.078 Uiso 1 1 calc R
H17C H 0.3160 0.0928 0.4506 0.078 Uiso 1 1 calc R
C18 C 0.2151(5) 0.4010(5) 0.2503(6) 0.0707(19) Uani 1 1 d .
H18A H 0.1880 0.4520 0.1969 0.106 Uiso 1 1 calc R
H18B H 0.3172 0.4361 0.2680 0.106 Uiso 1 1 calc R
H18C H 0.1780 0.4091 0.3124 0.106 Uiso 1 1 calc R
N5 N -0.0120(4) -0.2303(4) 0.4553(3) 0.0353(7) Uani 1 1 d .
H5A H -0.0418 -0.1820 0.4956 0.042 Uiso 1 1 calc R
H5B H -0.0894 -0.3051 0.4255 0.042 Uiso 1 1 calc R
N6 N 0.1850(4) -0.2168(3) 0.3140(3) 0.0333(7) Uani 1 1 d .
H6B H 0.1297 -0.2906 0.2687 0.040 Uiso 1 1 calc R
H6C H 0.2547 -0.1624 0.2813 0.040 Uiso 1 1 calc R
C19 C 0.2522(5) -0.2627(5) 0.4064(3) 0.0419(9) Uani 1 1 d .
H19A H 0.3215 -0.1840 0.4523 0.050 Uiso 1 1 calc R
H19B H 0.3024 -0.3133 0.3829 0.050 Uiso 1 1 calc R
C20 C 0.1452(6) -0.3498(5) 0.4662(4) 0.0505(12) Uani 1 1 d .
H20A H 0.1893 -0.3945 0.5160 0.061 Uiso 1 1 calc R
H20B H 0.0687 -0.4202 0.4172 0.061 Uiso 1 1 calc R
C21 C 0.0832(5) -0.2750(5) 0.5251(3) 0.0431(10) Uani 1 1 d .
H21A H 0.0308 -0.3338 0.5741 0.052 Uiso 1 1 calc R
H21B H 0.1599 -0.1961 0.5662 0.052 Uiso 1 1 calc R
N7 N 0.0581(4) -0.5459(4) -0.1222(3) 0.0398(8) Uani 1 1 d .
O1 O 0.0403(4) -0.5180(3) -0.2154(3) 0.0507(8) Uani 1 1 d .
O2 O -0.0262(4) -0.6500(4) -0.0974(3) 0.0583(9) Uani 1 1 d .
O3 O 0.1608(4) -0.4679(4) -0.0595(3) 0.0626(10) Uani 1 1 d .
N8 N 0.6039(5) 0.5677(5) 0.4008(4) 0.0609(12) Uani 1 1 d .
O4 O 0.7099(4) 0.5809(5) 0.4659(4) 0.0899(16) Uani 1 1 d .
O5 O 0.5745(6) 0.5045(6) 0.3192(4) 0.0967(17) Uani 1 1 d .
O6 O 0.5247(7) 0.6159(6) 0.4223(4) 0.1019(18) Uani 1 1 d .
O7 O 0.2934(4) -0.3443(3) -0.2750(3) 0.0479(7) Uani 1 1 d D
H71 H 0.228(4) -0.402(4) -0.254(4) 0.058 Uiso 1 1 d D

loop_
_atom_site_aniso_label
_atom_site_aniso_U_11
_atom_site_aniso_U_22
_atom_site_aniso_U_33
_atom_site_aniso_U_23
_atom_site_aniso_U_13
_atom_site_aniso_U_12
Pt1 0.02579(8) 0.02847(8) 0.02532(7) 0.00092(5) 0.00105(5) 0.01327(6)
Cl1 0.0428(5) 0.0557(6) 0.0289(4) 0.0052(4) 0.0050(4) 0.0338(5)
S1 0.0353(5) 0.0345(5) 0.0303(4) 0.0046(4) 0.0067(4) 0.0176(4)
N1 0.0333(18) 0.0357(18) 0.062(2) -0.0044(17) -0.0045(17) 0.0134(15)
N2 0.0257(16) 0.0323(17) 0.065(2) 0.0094(17) 0.0002(16) 0.0100(14)
N3 0.0306(15) 0.0272(14) 0.0335(15) 0.0033(12) -0.0010(13) 0.0140(12)
N4 0.0287(15) 0.0264(14) 0.0321(15) -0.0016(12) 0.0001(13) 0.0081(12)
C1 0.0269(17) 0.0317(18) 0.049(2) 0.0065(17) 0.0093(17) 0.0122(15)
C2 0.0299(19) 0.041(2) 0.049(2) 0.0174(19) 0.0083(17) 0.0182(17)
C3 0.0256(16) 0.0265(16) 0.0362(18) 0.0002(14) -0.0011(14) 0.0112(14)
C4 0.0238(15) 0.0262(16) 0.0277(16) 0.0018(13) 0.0051(13) 0.0105(13)
C5 0.0246(16) 0.0274(16) 0.0299(16) 0.0051(14) 0.0080(13) 0.0127(13)
C6 0.0310(18) 0.0315(18) 0.0333(18) 0.0046(15) 0.0025(15) 0.0121(15)
C7 0.036(2) 0.037(2) 0.042(2) 0.0107(17) 0.0072(17) 0.0194(17)
C8 0.0298(18) 0.044(2) 0.037(2) 0.0087(17) 0.0033(16) 0.0166(17)
C9 0.0253(17) 0.042(2) 0.0332(18) 0.0015(16) 0.0000(15) 0.0114(16)
C10 0.0264(16) 0.0325(18) 0.0303(17) 0.0038(14) 0.0074(14) 0.0154(14)
C11 0.0256(16) 0.0269(16) 0.0333(17) 0.0016(14) 0.0074(14) 0.0116(14)
C12 0.035(2) 0.0258(17) 0.048(2) 0.0020(16) 0.0042(17) 0.0111(15)
C13 0.042(2) 0.0233(17) 0.053(2) 0.0043(17) 0.0067(19) 0.0142(16)
C14 0.035(2) 0.0306(18) 0.047(2) 0.0085(17) 0.0015(17) 0.0172(16)
C15 0.0330(19) 0.0269(17) 0.0374(19) 0.0031(15) 0.0023(15) 0.0137(15)
C16 0.0315(17) 0.0232(15) 0.0270(16) 0.0027(13) 0.0076(14) 0.0117(14)
C17 0.039(2) 0.054(3) 0.059(3) -0.008(2) -0.012(2) 0.023(2)
C18 0.043(3) 0.029(2) 0.127(6) 0.008(3) -0.015(3) 0.012(2)
N5 0.0350(17) 0.0367(17) 0.0333(16) 0.0055(14) 0.0042(14) 0.0147(14)
N6 0.0354(17) 0.0337(16) 0.0334(16) 0.0006(13) 0.0030(13) 0.0182(14)
C19 0.044(2) 0.050(2) 0.040(2) 0.0016(19) -0.0029(18) 0.031(2)
C20 0.076(3) 0.047(3) 0.039(2) 0.009(2) 0.003(2) 0.039(3)
C21 0.053(3) 0.051(3) 0.0311(19) 0.0112(18) 0.0041(18) 0.029(2)
N7 0.044(2) 0.0340(17) 0.047(2) -0.0069(15) -0.0008(16) 0.0248(16)
O1 0.055(2) 0.0396(17) 0.0467(18) 0.0038(14) -0.0050(15) 0.0135(15)
O2 0.060(2) 0.053(2) 0.058(2) 0.0119(17) 0.0155(18) 0.0179(18)
O3 0.064(2) 0.050(2) 0.065(2) -0.0227(17) -0.0251(18) 0.0304(18)
N8 0.049(2) 0.045(2) 0.079(3) -0.002(2) -0.005(2) 0.016(2)
O4 0.043(2) 0.080(3) 0.119(4) 0.028(3) -0.010(2) 0.007(2)
O5 0.101(4) 0.128(5) 0.081(3) -0.028(3) 0.004(3) 0.072(4)
O6 0.138(5) 0.112(4) 0.102(4) 0.013(3) 0.026(3) 0.098(4)
O7 0.0454(18) 0.0410(17) 0.0477(18) -0.0036(14) 0.0005(14) 0.0112(14)

loop_
_atom_type_symbol
_atom_type_description
_atom_type_scat_dispersion_real
_atom_type_scat_dispersion_imag
_atom_type_scat_source
C C 0.0033 0.0016 'International Tables Vol C Tables 4.2.6.8 and 6.1.1.4'
H H 0.0000 0.0000 'International Tables Vol C Tables 4.2.6.8 and 6.1.1.4'
N N 0.0061 0.0033 'International Tables Vol C Tables 4.2.6.8 and 6.1.1.4'
O O 0.0106 0.0060 'International Tables Vol C Tables 4.2.6.8 and 6.1.1.4'
S S 0.1246 0.1234 'International Tables Vol C Tables 4.2.6.8 and 6.1.1.4'
Cl Cl 0.1484 0.1585 'International Tables Vol C Tables 4.2.6.8 and 6.1.1.4'
Pt Pt -1.7033 8.3905 'International Tables Vol C Tables 4.2.6.8 and 6.1.1.4'

loop_
_geom_angle_atom_site_label_1
_geom_angle_atom_site_label_2
_geom_angle_atom_site_label_3
_geom_angle
N6 Pt1 N5 93.47(14)
N6 Pt1 S1 87.88(10)
N5 Pt1 S1 178.50(10)
N6 Pt1 Cl1 178.05(10)
N5 Pt1 Cl1 86.53(10)
S1 Pt1 Cl1 92.09(4)
C1 S1 Pt1 103.70(14)
C1 N1 C17 125.3(4)
C1 N1 H1N 117.4
C17 N1 H1N 117.4
C1 N2 C2 123.6(4)
C1 N2 C18 119.8(4)
C2 N2 C18 116.5(4)
C4 N3 C3 133.7(3)
C4 N3 H3N 113.2
C3 N3 H3N 113.2
C10 N4 C11 122.2(3)
C10 N4 H4N 118.9
C11 N4 H4N 118.9
N1 C1 N2 118.4(4)
N1 C1 S1 122.0(3)
N2 C1 S1 119.6(3)
N2 C2 C3 111.0(4)
N2 C2 H2A 109.4
C3 C2 H2A 109.4
N2 C2 H2B 109.4
C3 C2 H2B 109.4
H2A C2 H2B 108.0
N3 C3 C2 111.6(3)
N3 C3 H3A 109.3
C2 C3 H3A 109.3
N3 C3 H3B 109.3
C2 C3 H3B 109.3
H3A C3 H3B 108.0
N3 C4 C16 125.9(3)
N3 C4 C5 116.8(3)
C16 C4 C5 117.3(3)
C10 C5 C6 117.1(3)
C10 C5 C4 119.8(3)
C6 C5 C4 123.1(3)
C7 C6 C5 121.6(4)
C7 C6 H6A 119.2
C5 C6 H6A 119.2
C6 C7 C8 119.8(4)
C6 C7 H7A 120.1
C8 C7 H7A 120.1
C9 C8 C7 120.7(4)
C9 C8 H8A 119.7
C7 C8 H8A 119.7
C8 C9 C10 119.8(4)
C8 C9 H9A 120.1
C10 C9 H9A 120.1
N4 C10 C5 120.7(3)
N4 C10 C9 118.3(3)
C5 C10 C9 121.0(3)
N4 C11 C12 117.8(3)
N4 C11 C16 121.3(3)
C12 C11 C16 120.9(3)
C13 C12 C11 120.7(4)
C13 C12 H12A 119.7
C11 C12 H12A 119.7
C12 C13 C14 119.9(4)
C12 C13 H13A 120.0
C14 C13 H13A 120.0
C15 C14 C13 120.0(4)
C15 C14 H14A 120.0
C13 C14 H14A 120.0
C14 C15 C16 122.4(4)
C14 C15 H15A 118.8
C16 C15 H15A 118.8
C15 C16 C11 116.1(3)
C15 C16 C4 125.2(3)
C11 C16 C4 118.6(3)
N1 C17 H17A 109.5
N1 C17 H17B 109.5
H17A C17 H17B 109.5
N1 C17 H17C 109.5
H17A C17 H17C 109.5
H17B C17 H17C 109.5
N2 C18 H18A 109.5
N2 C18 H18B 109.5
H18A C18 H18B 109.5
N2 C18 H18C 109.5
H18A C18 H18C 109.5
H18B C18 H18C 109.5
C21 N5 Pt1 117.5(3)
C21 N5 H5A 107.9
Pt1 N5 H5A 107.9
C21 N5 H5B 107.9
Pt1 N5 H5B 107.9
H5A N5 H5B 107.2
C19 N6 Pt1 118.1(3)
C19 N6 H6B 107.8
Pt1 N6 H6B 107.8
C19 N6 H6C 107.8
Pt1 N6 H6C 107.8
H6B N6 H6C 107.1
N6 C19 C20 111.2(4)
N6 C19 H19A 109.4
C20 C19 H19A 109.4
N6 C19 H19B 109.4
C20 C19 H19B 109.4
H19A C19 H19B 108.0
C19 C20 C21 114.1(4)
C19 C20 H20A 108.7
C21 C20 H20A 108.7
C19 C20 H20B 108.7
C21 C20 H20B 108.7
H20A C20 H20B 107.6
N5 C21 C20 112.5(4)
N5 C21 H21A 109.1
C20 C21 H21A 109.1
N5 C21 H21B 109.1
C20 C21 H21B 109.1
H21A C21 H21B 107.8
O2 N7 O3 122.1(4)
O2 N7 O1 118.8(4)
O3 N7 O1 119.1(4)
O5 N8 O6 118.7(5)
O5 N8 O4 121.5(6)
O6 N8 O4 119.8(6)

loop_
_geom_bond_atom_site_label_1
_geom_bond_atom_site_label_2
_geom_bond_distance
Pt1 N6 2.042(3)
Pt1 N5 2.058(3)
Pt1 S1 2.2942(10)
Pt1 Cl1 2.3012(10)
S1 C1 1.748(4)
N1 C1 1.317(6)
N1 C17 1.459(6)
N1 H1N 0.8800
N2 C1 1.332(5)
N2 C2 1.467(5)
N2 C18 1.488(6)
N3 C4 1.324(5)
N3 C3 1.463(5)
N3 H3N 0.8800
N4 C10 1.353(5)
N4 C11 1.363(5)
N4 H4N 0.8800
C2 C3 1.514(5)
C2 H2A 0.9900
C2 H2B 0.9900
C3 H3A 0.9900
C3 H3B 0.9900
C4 C16 1.450(5)
C4 C5 1.456(5)
C5 C10 1.402(5)
C5 C6 1.426(5)
C6 C7 1.369(5)
C6 H6A 0.9500
C7 C8 1.404(6)
C7 H7A 0.9500
C8 C9 1.365(6)
C8 H8A 0.9500
C9 C10 1.414(5)
C9 H9A 0.9500
C11 C12 1.410(5)
C11 C16 1.414(5)
C12 C13 1.353(6)
C12 H12A 0.9500
C13 C14 1.400(6)
C13 H13A 0.9500
C14 C15 1.372(5)
C14 H14A 0.9500
C15 C16 1.411(5)
C15 H15A 0.9500
C17 H17A 0.9800
C17 H17B 0.9800
C17 H17C 0.9800
C18 H18A 0.9800
C18 H18B 0.9800
C18 H18C 0.9800
N5 C21 1.486(5)
N5 H5A 0.9200
N5 H5B 0.9200
N6 C19 1.500(5)
N6 H6B 0.9200
N6 H6C 0.9200
C19 C20 1.505(7)
C19 H19A 0.9900
C19 H19B 0.9900
C20 C21 1.518(7)
C20 H20A 0.9900
C20 H20B 0.9900
C21 H21A 0.9900
C21 H21B 0.9900
N7 O2 1.223(5)
N7 O3 1.239(5)
N7 O1 1.266(5)
N8 O5 1.192(6)
N8 O6 1.228(7)
N8 O4 1.253(6)
O7 H71 0.822(19)

loop_
_geom_hbond_atom_site_label_D
_geom_hbond_atom_site_label_H
_geom_hbond_atom_site_label_A
_geom_hbond_distance_DH
_geom_hbond_distance_HA
_geom_hbond_distance_DA
_geom_hbond_angle_DHA
_geom_hbond_site_symmetry_A
N1 H1N O4 0.88 2.53 3.266(7) 142.1 2_666
N3 H3N O3 0.88 2.23 3.054(5) 155.2 2
N4 H4N O7 0.88 1.88 2.760(4) 176.1 1_455
N5 H5A Cl1 0.92 2.55 3.270(4) 135.8 2_556
N5 H5B O4 0.92 2.16 2.877(5) 134.5 1_445
N6 H6B O1 0.92 2.16 3.026(5) 156.9 2_545
N6 H6B O2 0.92 2.29 3.064(5) 141.3 2_545
N6 H6B N7 0.92 2.58 3.473(5) 163.9 2_545
O7 H71 O1 0.822(19) 2.04(2) 2.846(5) 166(6) .

loop_
_geom_torsion_atom_site_label_1
_geom_torsion_atom_site_label_2
_geom_torsion_atom_site_label_3
_geom_torsion_atom_site_label_4
_geom_torsion
N6 Pt1 S1 C1 -130.28(17)
N5 Pt1 S1 C1 75(4)
Cl1 Pt1 S1 C1 51.67(14)
C17 N1 C1 N2 -169.5(4)
C17 N1 C1 S1 7.6(6)
C2 N2 C1 N1 -172.6(4)
C18 N2 C1 N1 3.4(7)
C2 N2 C1 S1 10.2(6)
C18 N2 C1 S1 -173.8(4)
Pt1 S1 C1 N1 55.2(4)
Pt1 S1 C1 N2 -127.7(3)
C1 N2 C2 C3 98.6(5)
C18 N2 C2 C3 -77.5(5)
C4 N3 C3 C2 84.8(5)
N2 C2 C3 N3 170.4(3)
C3 N3 C4 C16 3.0(7)
C3 N3 C4 C5 -177.8(4)
N3 C4 C5 C10 -176.6(3)
C16 C4 C5 C10 2.7(5)
N3 C4 C5 C6 2.4(5)
C16 C4 C5 C6 -178.3(3)
C10 C5 C6 C7 -0.5(5)
C4 C5 C6 C7 -179.6(4)
C5 C6 C7 C8 -0.1(6)
C6 C7 C8 C9 0.0(6)
C7 C8 C9 C10 0.6(6)
C11 N4 C10 C5 -1.7(5)
C11 N4 C10 C9 176.8(3)
C6 C5 C10 N4 179.7(3)
C4 C5 C10 N4 -1.2(5)
C6 C5 C10 C9 1.2(5)
C4 C5 C10 C9 -179.7(3)
C8 C9 C10 N4 -179.8(3)
C8 C9 C10 C5 -1.2(6)
C10 N4 C11 C12 -176.4(3)
C10 N4 C11 C16 3.1(5)
N4 C11 C12 C13 179.3(4)
C16 C11 C12 C13 -0.2(6)
C11 C12 C13 C14 0.5(7)
C12 C13 C14 C15 -0.6(7)
C13 C14 C15 C16 0.6(6)
C14 C15 C16 C11 -0.3(6)
C14 C15 C16 C4 -178.1(4)
N4 C11 C16 C15 -179.3(3)
C12 C11 C16 C15 0.2(5)
N4 C11 C16 C4 -1.4(5)
C12 C11 C16 C4 178.1(3)
N3 C4 C16 C15 -4.5(6)
C5 C4 C16 C15 176.3(3)
N3 C4 C16 C11 177.8(3)
C5 C4 C16 C11 -1.4(5)
N6 Pt1 N5 C21 35.5(3)
S1 Pt1 N5 C21 -170(4)
Cl1 Pt1 N5 C21 -146.4(3)
N5 Pt1 N6 C19 -36.4(3)
S1 Pt1 N6 C19 144.2(3)
Cl1 Pt1 N6 C19 -126(3)
Pt1 N6 C19 C20 56.2(4)
N6 C19 C20 C21 -71.3(5)
Pt1 N5 C21 C20 -54.7(5)
C19 C20 C21 N5 71.3(5)
